data_4069264
loop_
_publ_author_name
'Chandrasekhar, Vadapalli'
'Thirumoorthi, Ramalingam'

_publ_contact_author 'Vadapalli Chandrasekhar'
_publ_section_title
;
 A Nonanuclear Organostiboxane Cage
;
_journal_issue 8
_journal_name_full Organometallics
_journal_page_first 2637
_journal_paper_doi 10.1021/om900113q
_journal_volume 28
_journal_year 2009
_chemical_formula_moiety '(C98 H125 O26 P4 Sb9), 2(C2 H3 N), (H2 O)'
_chemical_formula_sum 'C102 H133 N2 O27 P4 Sb9'
_chemical_formula_weight 3038.73
_chemical_name_systematic
; 
 ? 
;
_space_group_IT_number 13
_symmetry_cell_setting monoclinic
_symmetry_space_group_name_Hall '-P 2yac'
_symmetry_space_group_name_H-M 'P 1 2/n 1'
_atom_sites_solution_hydrogens geom
_atom_sites_solution_primary direct
_atom_sites_solution_secondary difmap
_audit_creation_method SHELXL-97
_cell_angle_alpha 90.00
_cell_angle_beta 92.52(3)
_cell_angle_gamma 90.00
_cell_formula_units_Z 2
_cell_length_a 15.420(3)
_cell_length_b 15.122(3)
_cell_length_c 25.599(5)
_cell_measurement_reflns_used 8611
_cell_measurement_temperature 100(2)
_cell_measurement_theta_max 27.99
_cell_measurement_theta_min 2.43
_cell_volume 5963(2)
_computing_cell_refinement 'Bruker SMART'
_computing_data_collection 'Bruker SMART'
_computing_data_reduction 'Bruker SAINT'
_computing_structure_refinement 'SHELXL-97 (Sheldrick, 1997)'
_computing_structure_solution 'SHELXS-97 (Sheldrick, 1990)'
_diffrn_ambient_temperature 100(2)
_diffrn_measured_fraction_theta_full 0.997
_diffrn_measured_fraction_theta_max 0.997
_diffrn_measurement_device_type 'CCD area detector'
_diffrn_measurement_method 'phi and omega scans'
_diffrn_radiation_monochromator graphite
_diffrn_radiation_source 'fine-focus sealed tube'
_diffrn_radiation_type MoK\a
_diffrn_radiation_wavelength 0.71073
_diffrn_reflns_av_R_equivalents 0.0390
_diffrn_reflns_av_sigmaI/netI 0.0453
_diffrn_reflns_limit_h_max 17
_diffrn_reflns_limit_h_min -18
_diffrn_reflns_limit_k_max 11
_diffrn_reflns_limit_k_min -17
_diffrn_reflns_limit_l_max 30
_diffrn_reflns_limit_l_min -29
_diffrn_reflns_number 30217
_diffrn_reflns_theta_full 25.00
_diffrn_reflns_theta_max 25.00
_diffrn_reflns_theta_min 2.03
_exptl_absorpt_coefficient_mu 2.126
_exptl_absorpt_correction_T_max 0.6758
_exptl_absorpt_correction_T_min 0.5680
_exptl_absorpt_correction_type empirical
_exptl_absorpt_process_details SADABS
_exptl_crystal_colour colorless
_exptl_crystal_density_diffrn 1.692
_exptl_crystal_density_method 'not measured'
_exptl_crystal_description parallelopiped
_exptl_crystal_F_000 2988
_exptl_crystal_size_max 0.30
_exptl_crystal_size_mid 0.20
_exptl_crystal_size_min 0.20
_refine_diff_density_max 2.087
_refine_diff_density_min -0.586
_refine_diff_density_rms 0.136
_refine_ls_extinction_method none
_refine_ls_goodness_of_fit_ref 1.053
_refine_ls_hydrogen_treatment riding
_refine_ls_matrix_type full
_refine_ls_number_parameters 630
_refine_ls_number_reflns 10482
_refine_ls_number_restraints 4
_refine_ls_restrained_S_all 1.053
_refine_ls_R_factor_all 0.0476
_refine_ls_R_factor_gt 0.0395
_refine_ls_shift/su_max 0.002
_refine_ls_shift/su_mean 0.000
_refine_ls_structure_factor_coef Fsqd
_refine_ls_weighting_details 'calc w=1/[\s^2^(Fo^2^)+(0.0561P)^2^+0.0000P] where P=(Fo^2^+2Fc^2^)/3'
_refine_ls_weighting_scheme calc
_refine_ls_wR_factor_gt 0.0981
_refine_ls_wR_factor_ref 0.1032
_reflns_number_gt 8711
_reflns_number_total 10482
_reflns_threshold_expression >2sigma(I)
_cod_data_source_file om900113q_si_001.cif
_cod_data_source_block compound2
_cod_depositor_comments
;
The following automatic conversions were performed:

'_symmetry_cell_setting' value 'Monoclinic' changed to 'monoclinic'
according to /home/saulius/struct/CIF-dictionaries/cif_core.dic
dictionary named 'cif_core.dic' version 2.4.2 from 2011-04-26.

Automatic conversion script
Id: cif_fix_values 1715 2011-07-08 13:25:40Z adriana 
;
_cod_original_sg_symbol_H-M 'P2/n  '
_cod_database_code 4069264

loop_
_symmetry_equiv_pos_as_xyz
'x, y, z'
'-x+1/2, y, -z+1/2'
'-x, -y, -z'
'x-1/2, -y, z-1/2'

loop_
_atom_site_label
_atom_site_type_symbol
_atom_site_fract_x
_atom_site_fract_y
_atom_site_fract_z
_atom_site_U_iso_or_equiv
_atom_site_adp_type
_atom_site_occupancy
_atom_site_symmetry_multiplicity
_atom_site_calc_flag
_atom_site_refinement_flags
_atom_site_disorder_assembly
_atom_site_disorder_group
Sb1 Sb 0.24708(2) 0.35640(2) 0.876616(12) 0.02457(10) Uani 1 1 d . . .
Sb2 Sb 0.17200(2) 0.19279(2) 0.941467(12) 0.02446(10) Uani 1 1 d . . .
Sb3 Sb 0.14760(2) 0.36263(2) 0.743023(12) 0.02306(9) Uani 1 1 d . . .
Sb4 Sb 0.06414(2) 0.21692(2) 0.815709(12) 0.02337(9) Uani 1 1 d . . .
Sb5 Sb 0.2500 0.13722(3) 0.7500 0.02578(12) Uani 1 2 d S . .
P1 P 0.35459(9) 0.28903(9) 0.98033(5) 0.0316(3) Uani 1 1 d . . .
P2 P -0.06380(9) 0.34646(9) 0.88257(6) 0.0345(3) Uani 1 1 d . . .
O1 O 0.3339(2) 0.3628(2) 0.94067(13) 0.0290(8) Uani 1 1 d . A .
O2 O 0.2779(2) 0.2307(2) 0.99371(12) 0.0301(8) Uani 1 1 d . A .
O3 O 0.1608(2) 0.3301(2) 0.93375(13) 0.0280(8) Uani 1 1 d D . .
H3 H 0.1074(18) 0.330(10) 0.928(6) 0.22(6) Uiso 1 1 d D . .
O4 O 0.2596(2) 0.2268(2) 0.88691(12) 0.0235(7) Uani 1 1 d . . .
O5 O 0.1471(2) 0.3314(2) 0.82357(12) 0.0243(7) Uani 1 1 d . . .
O6 O 0.2500 0.4385(3) 0.7500 0.0256(10) Uani 1 2 d S . .
O7 O 0.1548(2) 0.3512(2) 0.66725(12) 0.0257(7) Uani 1 1 d . . .
O8 O 0.0644(2) 0.2651(2) 0.74305(12) 0.0264(7) Uani 1 1 d . . .
O9 O 0.0753(2) 0.1856(2) 0.88919(12) 0.0241(7) Uani 1 1 d . . .
O10 O -0.0320(2) 0.3044(2) 0.83180(13) 0.0305(8) Uani 1 1 d . . .
O11 O 0.0063(2) 0.3804(2) 0.92031(15) 0.0406(9) Uani 1 1 d . . .
O12 O 0.2500 0.2706(3) 0.7500 0.0208(10) Uani 1 2 d S . .
O13 O 0.1614(2) 0.13919(19) 0.80019(12) 0.0237(7) Uani 1 1 d . . .
O14 O 0.3397(2) 0.1474(2) 0.81298(13) 0.0268(8) Uani 1 1 d D . .
H14A H 0.374(3) 0.184(3) 0.8019(19) 0.027(15) Uiso 1 1 d D . .
H14B H 0.306(4) 0.175(4) 0.832(2) 0.07(2) Uiso 1 1 d D . .
C1 C 0.3993(5) 0.2918(6) 1.0875(2) 0.075(2) Uani 1 1 d . . .
H1A H 0.3970 0.2273 1.0834 0.112 Uiso 1 1 calc R A .
H1B H 0.3436 0.3132 1.0994 0.112 Uiso 1 1 calc R . .
H1C H 0.4457 0.3074 1.1132 0.112 Uiso 1 1 calc R . .
C2 C 0.4174(4) 0.3341(5) 1.0352(2) 0.0560(18) Uani 1 1 d . A .
C3 C 0.4153(5) 0.4355(5) 1.0410(3) 0.076(2) Uani 1 1 d . . .
H3A H 0.4637 0.4546 1.0644 0.115 Uiso 1 1 calc R A .
H3B H 0.3603 0.4534 1.0556 0.115 Uiso 1 1 calc R . .
H3C H 0.4206 0.4630 1.0066 0.115 Uiso 1 1 calc R . .
C4 C 0.4968(7) 0.3164(8) 1.0041(4) 0.036(2) Uiso 0.55 1 d P A 1
C4A C 0.5025(8) 0.2699(9) 1.0163(5) 0.038(3) Uiso 0.45 1 d P A 2
C5 C 0.5768(8) 0.2931(8) 1.0373(5) 0.065(3) Uiso 0.60 1 d P A 1
C5A C 0.5820(12) 0.3313(12) 1.0018(7) 0.061(5) Uiso 0.40 1 d P A 2
C6 C 0.4897(4) 0.2392(5) 0.9132(2) 0.0491(16) Uani 1 1 d . . .
H6A H 0.4795 0.2993 0.8999 0.074 Uiso 1 1 calc R A .
H6B H 0.4597 0.1967 0.8899 0.074 Uiso 1 1 calc R . .
H6C H 0.5522 0.2268 0.9146 0.074 Uiso 1 1 calc R . .
C7 C 0.4553(4) 0.2314(4) 0.9678(2) 0.0452(15) Uani 1 1 d . A .
C8 C 0.4565(5) 0.1357(5) 0.9852(3) 0.071(2) Uani 1 1 d . . .
H8A H 0.5168 0.1157 0.9903 0.107 Uiso 1 1 calc R A .
H8B H 0.4265 0.0992 0.9585 0.107 Uiso 1 1 calc R . .
H8C H 0.4271 0.1304 1.0182 0.107 Uiso 1 1 calc R . .
C9 C 0.2305(4) 0.4945(3) 0.8797(2) 0.0318(12) Uani 1 1 d . . .
C10 C 0.1594(4) 0.5312(4) 0.9003(2) 0.0396(13) Uani 1 1 d . . .
H10 H 0.1170 0.4942 0.9151 0.048 Uiso 1 1 calc R . .
C11 C 0.1478(4) 0.6232(4) 0.9001(2) 0.0470(15) Uani 1 1 d . . .
H11 H 0.0984 0.6489 0.9150 0.056 Uiso 1 1 calc R . .
C12 C 0.2097(5) 0.6765(4) 0.8776(2) 0.0523(17) Uani 1 1 d . . .
H12 H 0.2024 0.7389 0.8766 0.063 Uiso 1 1 calc R . .
C13 C 0.2803(4) 0.6391(4) 0.8572(2) 0.0472(16) Uani 1 1 d . . .
H13 H 0.3223 0.6760 0.8421 0.057 Uiso 1 1 calc R . .
C14 C 0.2929(4) 0.5489(3) 0.8576(2) 0.0372(13) Uani 1 1 d . . .
H14 H 0.3431 0.5238 0.8432 0.045 Uiso 1 1 calc R . .
C15 C 0.0925(3) 0.1909(3) 1.00728(18) 0.0250(11) Uani 1 1 d . . .
C16 C 0.0351(4) 0.1219(3) 1.0116(2) 0.0373(13) Uani 1 1 d . . .
H16 H 0.0306 0.0782 0.9850 0.045 Uiso 1 1 calc R . .
C17 C -0.0174(4) 0.1158(4) 1.0555(2) 0.0443(15) Uani 1 1 d . . .
H17 H -0.0575 0.0686 1.0585 0.053 Uiso 1 1 calc R . .
C18 C -0.0091(4) 0.1796(4) 1.0938(2) 0.0403(14) Uani 1 1 d . . .
H18 H -0.0434 0.1758 1.1237 0.048 Uiso 1 1 calc R . .
C19 C 0.0480(4) 0.2487(4) 1.0894(2) 0.0433(14) Uani 1 1 d . . .
H19 H 0.0528 0.2923 1.1161 0.052 Uiso 1 1 calc R . .
C20 C 0.0990(3) 0.2550(4) 1.0457(2) 0.0374(13) Uani 1 1 d . . .
H20 H 0.1380 0.3032 1.0424 0.045 Uiso 1 1 calc R . .
C21 C 0.2154(3) 0.0589(3) 0.94069(19) 0.0291(11) Uani 1 1 d . . .
C22 C 0.2456(4) 0.0196(4) 0.9869(2) 0.0381(13) Uani 1 1 d . . .
H22 H 0.2467 0.0522 1.0187 0.046 Uiso 1 1 calc R . .
C23 C 0.2741(4) -0.0667(4) 0.9867(2) 0.0500(16) Uani 1 1 d . . .
H23 H 0.2939 -0.0941 1.0185 0.060 Uiso 1 1 calc R . .
C24 C 0.2737(4) -0.1133(4) 0.9402(2) 0.0476(15) Uani 1 1 d . . .
H24 H 0.2935 -0.1727 0.9402 0.057 Uiso 1 1 calc R . .
C25 C 0.2449(4) -0.0745(3) 0.8940(2) 0.0388(13) Uani 1 1 d . . .
H25 H 0.2452 -0.1067 0.8621 0.047 Uiso 1 1 calc R . .
C26 C 0.2155(3) 0.0119(3) 0.8945(2) 0.0302(11) Uani 1 1 d . . .
H26 H 0.1952 0.0390 0.8628 0.036 Uiso 1 1 calc R . .
C27 C 0.0600(3) 0.4707(3) 0.74039(19) 0.0298(11) Uani 1 1 d . . .
C28 C -0.0145(3) 0.4656(4) 0.7075(2) 0.0354(12) Uani 1 1 d . . .
H28 H -0.0284 0.4122 0.6894 0.043 Uiso 1 1 calc R . .
C29 C -0.0677(4) 0.5387(4) 0.7013(2) 0.0475(15) Uani 1 1 d . . .
H29 H -0.1183 0.5358 0.6788 0.057 Uiso 1 1 calc R . .
C30 C -0.0476(4) 0.6159(4) 0.7278(2) 0.0459(15) Uani 1 1 d . . .
H30 H -0.0843 0.6661 0.7235 0.055 Uiso 1 1 calc R . .
C31 C 0.0247(4) 0.6205(4) 0.7603(3) 0.0494(16) Uani 1 1 d . . .
H31 H 0.0377 0.6737 0.7788 0.059 Uiso 1 1 calc R . .
C32 C 0.0791(4) 0.5487(3) 0.7665(2) 0.0382(13) Uani 1 1 d . . .
H32 H 0.1298 0.5528 0.7887 0.046 Uiso 1 1 calc R . .
C33 C -0.1468(5) 0.2834(5) 0.9698(3) 0.065(2) Uani 1 1 d . . .
H33A H -0.1390 0.3440 0.9827 0.097 Uiso 1 1 calc R B .
H33B H -0.0975 0.2470 0.9824 0.097 Uiso 1 1 calc R . .
H33C H -0.2006 0.2589 0.9827 0.097 Uiso 1 1 calc R . .
C34 C -0.1516(4) 0.2838(4) 0.9105(2) 0.0444(15) Uani 1 1 d . B .
C35 C -0.1544(6) 0.1781(6) 0.8971(4) 0.046(2) Uiso 0.70 1 d P B 1
C35A C -0.1872(15) 0.2047(15) 0.8816(9) 0.049(5) Uiso 0.30 1 d P B 2
C36 C -0.2170(6) 0.3430(6) 0.8810(4) 0.049(2) Uiso 0.70 1 d PD B 1
C36A C -0.2063(14) 0.3843(15) 0.9045(9) 0.048(5) Uiso 0.30 1 d P B 2
C37 C -0.2981(10) 0.3652(10) 0.9001(6) 0.075(4) Uiso 0.55 1 d P B 1
C37A C -0.2683(10) 0.3032(11) 0.8374(6) 0.067(4) Uiso 0.45 1 d PD C 2
C38 C -0.1555(6) 0.5027(6) 0.9041(4) 0.062(2) Uiso 0.75 1 d P B 1
C38A C -0.1279(17) 0.5318(19) 0.8729(11) 0.056(7) Uiso 0.25 1 d P B 2
C39 C -0.1518(4) 0.4232(4) 0.8654(3) 0.0482(15) Uani 1 1 d . B .
C40 C -0.1576(7) 0.4541(8) 0.8108(4) 0.051(3) Uiso 0.65 1 d P B 1
C40A C -0.1837(13) 0.4211(14) 0.8027(8) 0.051(5) Uiso 0.35 1 d P B 2
C41 C -0.0262(3) 0.1184(3) 0.79324(19) 0.0280(11) Uani 1 1 d . . .
C42 C -0.0215(4) 0.0359(4) 0.8155(2) 0.0410(14) Uani 1 1 d . . .
H42 H 0.0182 0.0255 0.8443 0.049 Uiso 1 1 calc R . .
C43 C -0.0738(4) -0.0322(4) 0.7966(3) 0.0526(16) Uani 1 1 d . . .
H43 H -0.0684 -0.0894 0.8117 0.063 Uiso 1 1 calc R . .
C44 C -0.1342(4) -0.0175(4) 0.7557(3) 0.0533(17) Uani 1 1 d . . .
H44 H -0.1705 -0.0641 0.7429 0.064 Uiso 1 1 calc R . .
C45 C -0.1405(4) 0.0660(5) 0.7339(3) 0.0599(19) Uani 1 1 d . . .
H45 H -0.1821 0.0771 0.7062 0.072 Uiso 1 1 calc R . .
C46 C -0.0869(4) 0.1333(4) 0.7520(2) 0.0388(13) Uani 1 1 d . . .
H46 H -0.0912 0.1901 0.7363 0.047 Uiso 1 1 calc R . .
C47 C 0.2500 -0.0035(4) 0.7500 0.0311(17) Uani 1 2 d S . .
C48 C 0.3277(4) -0.0497(3) 0.7463(2) 0.0398(14) Uani 1 1 d . . .
H48 H 0.3812 -0.0193 0.7437 0.048 Uiso 1 1 calc R . .
C49 C 0.3248(5) -0.1421(4) 0.7467(2) 0.0575(19) Uani 1 1 d . . .
H49 H 0.3774 -0.1744 0.7445 0.069 Uiso 1 1 calc R . .
C50 C 0.2500 -0.1868(6) 0.7500 0.056(3) Uani 1 2 d S . .
H50 H 0.2500 -0.2496 0.7500 0.067 Uiso 1 2 calc SR . .

loop_
_atom_site_aniso_label
_atom_site_aniso_U_11
_atom_site_aniso_U_22
_atom_site_aniso_U_33
_atom_site_aniso_U_23
_atom_site_aniso_U_13
_atom_site_aniso_U_12
Sb1 0.03108(19) 0.01909(18) 0.02412(18) -0.00368(12) 0.00782(14) -0.00473(13)
Sb2 0.03037(19) 0.02159(18) 0.02171(18) -0.00054(12) 0.00429(14) -0.00368(14)
Sb3 0.02789(18) 0.01761(18) 0.02423(18) 0.00072(12) 0.00725(14) 0.00212(13)
Sb4 0.02784(18) 0.02073(18) 0.02186(17) -0.00010(12) 0.00445(13) -0.00207(13)
Sb5 0.0354(3) 0.0153(2) 0.0276(3) 0.000 0.0116(2) 0.000
P1 0.0343(8) 0.0365(8) 0.0241(7) -0.0046(6) 0.0042(6) -0.0105(6)
P2 0.0366(8) 0.0313(8) 0.0364(8) -0.0040(6) 0.0093(6) 0.0019(6)
O1 0.0309(19) 0.031(2) 0.0253(18) -0.0047(14) 0.0036(15) -0.0105(15)
O2 0.036(2) 0.031(2) 0.0230(18) -0.0019(14) 0.0025(15) -0.0046(16)
O3 0.037(2) 0.0207(18) 0.0274(18) -0.0021(14) 0.0127(16) -0.0034(16)
O4 0.0307(18) 0.0165(17) 0.0238(17) -0.0009(13) 0.0081(14) -0.0056(14)
O5 0.0271(18) 0.0215(17) 0.0248(17) -0.0001(14) 0.0053(14) -0.0048(14)
O6 0.029(3) 0.018(2) 0.030(3) 0.000 0.009(2) 0.000
O7 0.0282(18) 0.0269(19) 0.0224(17) -0.0003(14) 0.0064(14) 0.0043(14)
O8 0.0313(19) 0.0224(18) 0.0260(18) 0.0015(14) 0.0056(14) -0.0003(15)
O9 0.0319(18) 0.0229(18) 0.0175(16) 0.0007(13) 0.0033(14) 0.0000(14)
O10 0.0339(19) 0.0261(19) 0.0318(19) 0.0032(15) 0.0065(15) 0.0037(15)
O11 0.034(2) 0.037(2) 0.051(2) -0.0140(18) 0.0087(18) 0.0005(17)
O12 0.027(2) 0.016(2) 0.020(2) 0.000 0.0054(19) 0.000
O13 0.0302(18) 0.0196(18) 0.0217(17) 0.0006(13) 0.0050(14) -0.0033(14)
O14 0.032(2) 0.024(2) 0.0248(19) -0.0010(15) 0.0049(16) -0.0023(17)
C1 0.088(5) 0.105(6) 0.030(4) -0.013(4) -0.005(4) -0.030(5)
C2 0.056(4) 0.082(5) 0.030(3) -0.023(3) -0.002(3) -0.028(4)
C3 0.095(6) 0.090(6) 0.045(4) -0.016(4) 0.004(4) -0.059(5)
C6 0.032(3) 0.068(4) 0.049(4) 0.003(3) 0.013(3) -0.004(3)
C7 0.034(3) 0.060(4) 0.041(3) 0.003(3) 0.001(3) -0.006(3)
C8 0.058(4) 0.098(6) 0.059(5) 0.025(4) 0.019(4) 0.034(4)
C9 0.047(3) 0.018(3) 0.031(3) -0.007(2) 0.011(2) -0.008(2)
C10 0.057(4) 0.026(3) 0.037(3) -0.007(2) 0.014(3) 0.001(3)
C11 0.059(4) 0.027(3) 0.055(4) -0.008(3) 0.009(3) 0.005(3)
C12 0.091(5) 0.019(3) 0.047(4) -0.004(3) 0.011(4) -0.007(3)
C13 0.070(4) 0.022(3) 0.051(4) -0.002(3) 0.014(3) -0.012(3)
C14 0.050(3) 0.028(3) 0.034(3) -0.005(2) 0.011(3) -0.012(3)
C15 0.026(3) 0.026(3) 0.023(2) 0.006(2) 0.004(2) 0.002(2)
C16 0.050(3) 0.027(3) 0.036(3) -0.001(2) 0.014(3) -0.001(3)
C17 0.062(4) 0.030(3) 0.043(3) 0.006(3) 0.023(3) 0.001(3)
C18 0.046(3) 0.046(4) 0.030(3) 0.010(3) 0.015(3) 0.010(3)
C19 0.043(3) 0.048(4) 0.041(3) -0.010(3) 0.009(3) -0.003(3)
C20 0.039(3) 0.041(3) 0.033(3) -0.006(2) 0.009(2) -0.008(3)
C21 0.036(3) 0.022(3) 0.030(3) 0.008(2) 0.008(2) -0.011(2)
C22 0.054(4) 0.033(3) 0.028(3) 0.001(2) 0.000(3) -0.004(3)
C23 0.063(4) 0.038(4) 0.048(4) 0.015(3) -0.007(3) 0.004(3)
C24 0.065(4) 0.022(3) 0.056(4) 0.007(3) 0.007(3) 0.006(3)
C25 0.053(4) 0.020(3) 0.044(3) 0.002(2) 0.014(3) -0.001(3)
C26 0.038(3) 0.023(3) 0.030(3) 0.000(2) 0.010(2) -0.005(2)
C27 0.035(3) 0.026(3) 0.028(3) 0.009(2) 0.010(2) 0.004(2)
C28 0.037(3) 0.031(3) 0.039(3) 0.006(2) 0.008(2) 0.004(2)
C29 0.045(3) 0.049(4) 0.049(4) 0.016(3) 0.005(3) 0.016(3)
C30 0.055(4) 0.035(3) 0.048(4) 0.014(3) 0.007(3) 0.019(3)
C31 0.065(4) 0.028(3) 0.055(4) -0.004(3) 0.012(3) 0.014(3)
C32 0.045(3) 0.023(3) 0.048(3) -0.003(2) 0.006(3) 0.004(2)
C33 0.070(5) 0.074(5) 0.051(4) 0.016(4) 0.013(4) -0.010(4)
C34 0.049(4) 0.043(4) 0.042(3) 0.001(3) 0.017(3) -0.007(3)
C39 0.039(3) 0.050(4) 0.057(4) -0.002(3) 0.013(3) 0.003(3)
C41 0.027(3) 0.033(3) 0.025(3) -0.003(2) 0.008(2) 0.001(2)
C42 0.045(3) 0.033(3) 0.045(3) 0.004(3) -0.003(3) -0.012(3)
C43 0.057(4) 0.031(3) 0.070(4) 0.007(3) -0.006(3) -0.012(3)
C44 0.059(4) 0.043(4) 0.056(4) -0.008(3) -0.011(3) -0.021(3)
C45 0.063(4) 0.067(5) 0.048(4) 0.010(3) -0.012(3) -0.018(4)
C46 0.038(3) 0.042(3) 0.036(3) 0.005(2) 0.000(3) -0.007(3)
C47 0.060(5) 0.009(3) 0.024(4) 0.000 -0.003(3) 0.000
C48 0.063(4) 0.025(3) 0.032(3) -0.002(2) 0.011(3) 0.008(3)
C49 0.106(6) 0.030(4) 0.037(3) 0.005(3) 0.016(4) 0.025(4)
C50 0.122(9) 0.018(4) 0.029(5) 0.000 0.019(5) 0.000

loop_
_atom_type_symbol
_atom_type_description
_atom_type_scat_dispersion_real
_atom_type_scat_dispersion_imag
_atom_type_scat_source
C C 0.0033 0.0016 'International Tables Vol C Tables 4.2.6.8 and 6.1.1.4'
H H 0.0000 0.0000 'International Tables Vol C Tables 4.2.6.8 and 6.1.1.4'
O O 0.0106 0.0060 'International Tables Vol C Tables 4.2.6.8 and 6.1.1.4'
P P 0.1023 0.0942 'International Tables Vol C Tables 4.2.6.8 and 6.1.1.4'
Sb Sb -0.5866 1.5461 'International Tables Vol C Tables 4.2.6.8 and 6.1.1.4'
N N 0.0061 0.0033 'International Tables Vol C Tables 4.2.6.8 and 6.1.1.4'

loop_
_geom_angle_atom_site_label_1
_geom_angle_atom_site_label_2
_geom_angle_atom_site_label_3
_geom_angle
_geom_angle_site_symmetry_1
_geom_angle_site_symmetry_3
O7 Sb1 O4 87.89(13) 2_556 .
O7 Sb1 O5 101.20(13) 2_556 .
O4 Sb1 O5 88.38(13) . .
O7 Sb1 O3 162.87(14) 2_556 .
O4 Sb1 O3 77.13(13) . .
O5 Sb1 O3 86.80(13) . .
O7 Sb1 O1 88.10(13) 2_556 .
O4 Sb1 O1 83.45(13) . .
O5 Sb1 O1 167.41(12) . .
O3 Sb1 O1 82.06(14) . .
O7 Sb1 C9 99.32(17) 2_556 .
O4 Sb1 C9 170.06(16) . .
O5 Sb1 C9 96.84(17) . .
O3 Sb1 C9 94.67(17) . .
O1 Sb1 C9 89.93(17) . .
O7 Sb1 Sb2 125.36(10) 2_556 .
O4 Sb1 Sb2 37.72(9) . .
O5 Sb1 Sb2 85.57(9) . .
O3 Sb1 Sb2 39.45(10) . .
O1 Sb1 Sb2 82.10(9) . .
C9 Sb1 Sb2 134.02(14) . .
O9 Sb2 O4 93.02(13) . .
O9 Sb2 O3 86.20(14) . .
O4 Sb2 O3 74.96(12) . .
O9 Sb2 C15 95.29(16) . .
O4 Sb2 C15 164.29(16) . .
O3 Sb2 C15 92.30(16) . .
O9 Sb2 C21 99.80(17) . .
O4 Sb2 C21 90.89(15) . .
O3 Sb2 C21 164.98(16) . .
C15 Sb2 C21 100.76(18) . .
O9 Sb2 O2 167.38(13) . .
O4 Sb2 O2 81.44(12) . .
O3 Sb2 O2 81.43(14) . .
C15 Sb2 O2 87.69(16) . .
C21 Sb2 O2 91.65(17) . .
O9 Sb2 Sb1 88.31(9) . .
O4 Sb2 Sb1 36.31(9) . .
O3 Sb2 Sb1 38.69(9) . .
C15 Sb2 Sb1 130.62(13) . .
C21 Sb2 Sb1 127.15(13) . .
O2 Sb2 Sb1 80.50(9) . .
O6 Sb3 O8 166.14(14) . .
O6 Sb3 O7 93.52(10) . .
O8 Sb3 O7 89.99(13) . .
O6 Sb3 O12 77.32(14) . .
O8 Sb3 O12 89.48(13) . .
O7 Sb3 O12 87.18(9) . .
O6 Sb3 O5 94.57(9) . .
O8 Sb3 O5 78.50(13) . .
O7 Sb3 O5 161.79(13) . .
O12 Sb3 O5 78.75(9) . .
O6 Sb3 C27 93.51(17) . .
O8 Sb3 C27 99.48(17) . .
O7 Sb3 C27 95.76(16) . .
O12 Sb3 C27 170.55(17) . .
O5 Sb3 C27 99.99(16) . .
O6 Sb3 Sb3 35.95(10) . 2_556
O8 Sb3 Sb3 130.71(9) . 2_556
O7 Sb3 Sb3 90.68(10) . 2_556
O12 Sb3 Sb3 41.36(9) . 2_556
O5 Sb3 Sb3 86.36(9) . 2_556
C27 Sb3 Sb3 129.43(14) . 2_556
O6 Sb3 Sb4 134.20(5) . .
O8 Sb3 Sb4 36.62(9) . .
O7 Sb3 Sb4 124.02(10) . .
O12 Sb3 Sb4 79.30(7) . .
O5 Sb3 Sb4 42.16(8) . .
C27 Sb3 Sb4 106.17(13) . .
Sb3 Sb3 Sb4 111.13(2) 2_556 .
O9 Sb4 O13 90.79(13) . .
O9 Sb4 O8 171.14(13) . .
O13 Sb4 O8 89.85(13) . .
O9 Sb4 O10 89.83(13) . .
O13 Sb4 O10 176.44(13) . .
O8 Sb4 O10 89.00(13) . .
O9 Sb4 C41 96.99(16) . .
O13 Sb4 C41 91.32(16) . .
O8 Sb4 C41 91.83(16) . .
O10 Sb4 C41 92.09(16) . .
O9 Sb4 O5 94.50(13) . .
O13 Sb4 O5 92.56(12) . .
O8 Sb4 O5 76.64(12) . .
O10 Sb4 O5 83.89(13) . .
C41 Sb4 O5 167.82(16) . .
O9 Sb4 Sb3 135.48(10) . .
O13 Sb4 Sb3 87.95(9) . .
O8 Sb4 Sb3 35.72(9) . .
O10 Sb4 Sb3 89.14(9) . .
C41 Sb4 Sb3 127.53(13) . .
O5 Sb4 Sb3 41.19(8) . .
O13 Sb5 O13 178.22(18) . 2_556
O13 Sb5 O12 89.11(9) . .
O13 Sb5 O12 89.11(9) 2_556 .
O13 Sb5 O14 87.07(14) . .
O13 Sb5 O14 92.80(14) 2_556 .
O12 Sb5 O14 85.76(10) . .
O13 Sb5 O14 92.80(14) . 2_556
O13 Sb5 O14 87.07(14) 2_556 2_556
O12 Sb5 O14 85.76(9) . 2_556
O14 Sb5 O14 171.52(19) . 2_556
O13 Sb5 C47 90.89(9) . .
O13 Sb5 C47 90.89(9) 2_556 .
O12 Sb5 C47 180.000(2) . .
O14 Sb5 C47 94.24(9) . .
O14 Sb5 C47 94.24(10) 2_556 .
O2 P1 O1 115.4(2) . .
O2 P1 C2 116.0(3) . .
O1 P1 C2 109.2(3) . .
O2 P1 C7 116.0(2) . .
O1 P1 C7 112.7(2) . .
C2 P1 C7 83.4(3) . .
O2 P1 C4 142.0(3) . .
O1 P1 C4 102.3(3) . .
C2 P1 C4 41.3(3) . .
C7 P1 C4 47.1(3) . .
O11 P2 O10 115.7(2) . .
O11 P2 C34 116.7(3) . .
O10 P2 C34 112.6(2) . .
O11 P2 C39 116.3(3) . .
O10 P2 C39 108.6(3) . .
C34 P2 C39 82.4(3) . .
O11 P2 C36A 114.4(6) . .
O10 P2 C36A 129.3(6) . .
C34 P2 C36A 47.0(6) . .
C39 P2 C36A 38.2(5) . .
O11 P2 C36 135.0(3) . .
O10 P2 C36 109.3(3) . .
C34 P2 C36 40.1(3) . .
C39 P2 C36 43.7(3) . .
C36A P2 C36 21.4(5) . .
P1 O1 Sb1 126.74(19) . .
P1 O2 Sb2 126.24(19) . .
Sb1 O3 Sb2 101.87(14) . .
Sb1 O3 H3 124(10) . .
Sb2 O3 H3 95(10) . .
Sb1 O4 Sb2 105.97(14) . .
Sb1 O5 Sb3 124.82(15) . .
Sb1 O5 Sb4 129.58(16) . .
Sb3 O5 Sb4 96.65(12) . .
Sb3 O6 Sb3 108.1(2) . 2_556
Sb1 O7 Sb3 130.96(18) 2_556 .
Sb3 O8 Sb4 107.66(15) . .
Sb4 O9 Sb2 132.87(17) . .
P2 O10 Sb4 134.1(2) . .
Sb5 O12 Sb3 131.36(9) . 2_556
Sb5 O12 Sb3 131.36(9) . .
Sb3 O12 Sb3 97.27(17) 2_556 .
Sb5 O13 Sb4 136.03(16) . .
Sb5 O14 H14A 102(4) . .
Sb5 O14 H14B 94(5) . .
H14A O14 H14B 107(6) . .
C2 C1 H1A 109.5 . .
C2 C1 H1B 109.5 . .
H1A C1 H1B 109.5 . .
C2 C1 H1C 109.5 . .
H1A C1 H1C 109.5 . .
H1B C1 H1C 109.5 . .
C4 C2 C1 124.9(7) . .
C4 C2 C3 104.3(7) . .
C1 C2 C3 109.3(5) . .
C4 C2 C4A 26.7(5) . .
C1 C2 C4A 100.4(7) . .
C3 C2 C4A 127.5(7) . .
C4 C2 P1 86.7(5) . .
C1 C2 P1 114.4(5) . .
C3 C2 P1 116.0(5) . .
C4A C2 P1 87.6(5) . .
C2 C3 H3A 109.5 . .
C2 C3 H3B 109.5 . .
H3A C3 H3B 109.5 . .
C2 C3 H3C 109.5 . .
H3A C3 H3C 109.5 . .
H3B C3 H3C 109.5 . .
C5 C4 C2 114.0(9) . .
C5 C4 C7 114.2(9) . .
C2 C4 C7 97.4(6) . .
C5 C4 P1 149.1(9) . .
C2 C4 P1 52.0(4) . .
C7 C4 P1 51.9(3) . .
C7 C4A C5A 112.0(11) . .
C7 C4A C2 95.9(7) . .
C5A C4A C2 109.9(11) . .
C7 C6 H6A 109.5 . .
C7 C6 H6B 109.5 . .
H6A C6 H6B 109.5 . .
C7 C6 H6C 109.5 . .
H6A C6 H6C 109.5 . .
H6B C6 H6C 109.5 . .
C8 C7 C6 110.2(6) . .
C8 C7 C4A 97.2(7) . .
C6 C7 C4A 123.0(7) . .
C8 C7 C4 124.3(6) . .
C6 C7 C4 107.9(6) . .
C4A C7 C4 27.1(5) . .
C8 C7 P1 113.9(4) . .
C6 C7 P1 117.3(4) . .
C4A C7 P1 93.0(6) . .
C4 C7 P1 81.1(4) . .
C7 C8 H8A 109.5 . .
C7 C8 H8B 109.5 . .
H8A C8 H8B 109.5 . .
C7 C8 H8C 109.5 . .
H8A C8 H8C 109.5 . .
H8B C8 H8C 109.5 . .
C10 C9 C14 119.9(5) . .
C10 C9 Sb1 121.4(4) . .
C14 C9 Sb1 118.6(4) . .
C9 C10 C11 120.5(5) . .
C9 C10 H10 119.7 . .
C11 C10 H10 119.7 . .
C12 C11 C10 119.1(6) . .
C12 C11 H11 120.5 . .
C10 C11 H11 120.5 . .
C13 C12 C11 119.8(5) . .
C13 C12 H12 120.1 . .
C11 C12 H12 120.1 . .
C12 C13 C14 121.8(6) . .
C12 C13 H13 119.1 . .
C14 C13 H13 119.1 . .
C13 C14 C9 118.9(5) . .
C13 C14 H14 120.5 . .
C9 C14 H14 120.5 . .
C16 C15 C20 120.1(5) . .
C16 C15 Sb2 118.0(4) . .
C20 C15 Sb2 121.8(4) . .
C15 C16 C17 120.4(5) . .
C15 C16 H16 119.8 . .
C17 C16 H16 119.8 . .
C18 C17 C16 118.7(5) . .
C18 C17 H17 120.6 . .
C16 C17 H17 120.6 . .
C19 C18 C17 120.9(5) . .
C19 C18 H18 119.5 . .
C17 C18 H18 119.5 . .
C18 C19 C20 120.1(5) . .
C18 C19 H19 120.0 . .
C20 C19 H19 120.0 . .
C15 C20 C19 119.7(5) . .
C15 C20 H20 120.2 . .
C19 C20 H20 120.2 . .
C26 C21 C22 119.8(5) . .
C26 C21 Sb2 120.6(4) . .
C22 C21 Sb2 119.6(4) . .
C23 C22 C21 120.0(5) . .
C23 C22 H22 120.0 . .
C21 C22 H22 120.0 . .
C22 C23 C24 119.7(5) . .
C22 C23 H23 120.1 . .
C24 C23 H23 120.1 . .
C25 C24 C23 120.8(5) . .
C25 C24 H24 119.6 . .
C23 C24 H24 119.6 . .
C24 C25 C26 119.2(5) . .
C24 C25 H25 120.4 . .
C26 C25 H25 120.4 . .
C21 C26 C25 120.5(5) . .
C21 C26 H26 119.8 . .
C25 C26 H26 119.8 . .
C32 C27 C28 119.4(5) . .
C32 C27 Sb3 121.4(4) . .
C28 C27 Sb3 118.8(4) . .
C29 C28 C27 119.5(5) . .
C29 C28 H28 120.2 . .
C27 C28 H28 120.2 . .
C30 C29 C28 120.1(6) . .
C30 C29 H29 120.0 . .
C28 C29 H29 120.0 . .
C31 C30 C29 120.3(5) . .
C31 C30 H30 119.9 . .
C29 C30 H30 119.9 . .
C30 C31 C32 120.5(6) . .
C30 C31 H31 119.8 . .
C32 C31 H31 119.8 . .
C31 C32 C27 120.2(6) . .
C31 C32 H32 119.9 . .
C27 C32 H32 119.9 . .
C34 C33 H33A 109.5 . .
C34 C33 H33B 109.5 . .
H33A C33 H33B 109.5 . .
C34 C33 H33C 109.5 . .
H33A C33 H33C 109.5 . .
H33B C33 H33C 109.5 . .
C35A C34 C33 119.4(10) . .
C35A C34 C36 90.3(11) . .
C33 C34 C36 120.0(6) . .
C35A C34 C35 27.1(8) . .
C33 C34 C35 101.8(5) . .
C36 C34 C35 117.4(7) . .
C35A C34 C36A 119.3(13) . .
C33 C34 C36A 95.3(8) . .
C36 C34 C36A 30.3(7) . .
C35 C34 C36A 145.8(9) . .
C35A C34 P2 118.9(9) . .
C33 C34 P2 112.9(5) . .
C36 C34 P2 89.3(5) . .
C35 C34 P2 116.0(5) . .
C36A C34 P2 82.9(7) . .
C37 C36 C34 123.4(9) . .
C37 C36 C39 118.3(9) . .
C34 C36 C39 99.0(6) . .
C37 C36 P2 153.5(9) . .
C34 C36 P2 50.6(3) . .
C39 C36 P2 50.4(3) . .
C39 C36A C34 97.0(12) . .
C39 C36A P2 50.6(7) . .
C34 C36A P2 50.1(6) . .
C36A C39 C40 140.2(11) . .
C36A C39 C38 80.5(10) . .
C40 C39 C38 110.8(7) . .
C36A C39 C36 32.3(8) . .
C40 C39 C36 117.2(7) . .
C38 C39 C36 112.0(6) . .
C36A C39 C40A 120.2(12) . .
C40 C39 C40A 23.7(7) . .
C38 C39 C40A 127.7(9) . .
C36 C39 C40A 93.7(9) . .
C36A C39 C38A 116.2(13) . .
C40 C39 C38A 78.6(11) . .
C38 C39 C38A 36.3(9) . .
C36 C39 C38A 145.5(11) . .
C40A C39 C38A 100.5(13) . .
C36A C39 P2 91.3(9) . .
C40 C39 P2 116.4(5) . .
C38 C39 P2 112.5(5) . .
C36 C39 P2 85.9(4) . .
C40A C39 P2 114.1(8) . .
C38A C39 P2 115.7(10) . .
C42 C41 C46 118.8(5) . .
C42 C41 Sb4 120.5(4) . .
C46 C41 Sb4 120.4(4) . .
C41 C42 C43 120.8(5) . .
C41 C42 H42 119.6 . .
C43 C42 H42 119.6 . .
C42 C43 C44 120.5(6) . .
C42 C43 H43 119.8 . .
C44 C43 H43 119.8 . .
C45 C44 C43 118.9(6) . .
C45 C44 H44 120.6 . .
C43 C44 H44 120.6 . .
C46 C45 C44 120.6(6) . .
C46 C45 H45 119.7 . .
C44 C45 H45 119.7 . .
C45 C46 C41 120.4(5) . .
C45 C46 H46 119.8 . .
C41 C46 H46 119.8 . .
C48 C47 C48 119.8(7) 2_556 .
C48 C47 Sb5 120.1(3) 2_556 .
C48 C47 Sb5 120.1(3) . .
C47 C48 C49 118.3(6) . .
C47 C48 H48 120.9 . .
C49 C48 H48 120.9 . .
C50 C49 C48 122.0(7) . .
C50 C49 H49 119.0 . .
C48 C49 H49 119.0 . .
C49 C50 C49 119.7(8) 2_556 .
C49 C50 H50 120.2 2_556 .
C49 C50 H50 120.2 . .

loop_
_geom_bond_atom_site_label_1
_geom_bond_atom_site_label_2
_geom_bond_distance
_geom_bond_site_symmetry_2
Sb1 O7 1.925(3) 2_556
Sb1 O4 1.985(3) .
Sb1 O5 2.044(3) .
Sb1 O3 2.058(3) .
Sb1 O1 2.073(3) .
Sb1 C9 2.107(5) .
Sb1 Sb2 3.2229(7) .
Sb2 O9 1.962(3) .
Sb2 O4 2.051(3) .
Sb2 O3 2.092(3) .
Sb2 C15 2.127(5) .
Sb2 C21 2.132(5) .
Sb2 O2 2.143(3) .
Sb3 O6 1.953(3) .
Sb3 O8 1.955(3) .
Sb3 O7 1.955(3) .
Sb3 O12 2.107(3) .
Sb3 O5 2.116(3) .
Sb3 C27 2.120(5) .
Sb3 Sb3 3.1625(9) 2_556
Sb3 Sb4 3.1913(7) .
Sb4 O9 1.940(3) .
Sb4 O13 1.959(3) .
Sb4 O8 1.998(3) .
Sb4 O10 2.042(3) .
Sb4 C41 2.103(5) .
Sb4 O5 2.157(3) .
Sb5 O13 1.917(3) .
Sb5 O13 1.917(3) 2_556
Sb5 O12 2.016(4) .
Sb5 O14 2.083(4) .
Sb5 O14 2.083(4) 2_556
Sb5 C47 2.127(6) .
P1 O2 1.526(4) .
P1 O1 1.533(4) .
P1 C2 1.805(6) .
P1 C7 1.822(6) .
P1 C4 2.288(10) .
P2 O11 1.508(4) .
P2 O10 1.546(4) .
P2 C34 1.825(6) .
P2 C39 1.825(6) .
P2 C36A 2.36(2) .
P2 C36 2.362(9) .
O3 H3 0.83(2) .
O6 Sb3 1.953(3) 2_556
O7 Sb1 1.925(3) 2_556
O12 Sb3 2.107(3) 2_556
O14 H14A 0.83(2) .
O14 H14B 0.83(2) .
C1 C2 1.520(9) .
C1 H1A 0.9800 .
C1 H1B 0.9800 .
C1 H1C 0.9800 .
C2 C4 1.514(12) .
C2 C3 1.540(10) .
C2 C4A 1.719(15) .
C3 H3A 0.9800 .
C3 H3B 0.9800 .
C3 H3C 0.9800 .
C4 C5 1.509(16) .
C4 C7 1.696(12) .
C4A C7 1.528(14) .
C4A C5A 1.59(2) .
C6 C7 1.521(8) .
C6 H6A 0.9800 .
C6 H6B 0.9800 .
C6 H6C 0.9800 .
C7 C8 1.514(9) .
C8 H8A 0.9800 .
C8 H8B 0.9800 .
C8 H8C 0.9800 .
C9 C10 1.356(7) .
C9 C14 1.403(7) .
C10 C11 1.404(8) .
C10 H10 0.9500 .
C11 C12 1.393(9) .
C11 H11 0.9500 .
C12 C13 1.352(9) .
C12 H12 0.9500 .
C13 C14 1.378(7) .
C13 H13 0.9500 .
C14 H14 0.9500 .
C15 C16 1.375(7) .
C15 C20 1.381(7) .
C16 C17 1.415(7) .
C16 H16 0.9500 .
C17 C18 1.378(8) .
C17 H17 0.9500 .
C18 C19 1.374(8) .
C18 H18 0.9500 .
C19 C20 1.400(7) .
C19 H19 0.9500 .
C20 H20 0.9500 .
C21 C26 1.380(7) .
C21 C22 1.386(7) .
C22 C23 1.377(8) .
C22 H22 0.9500 .
C23 C24 1.383(8) .
C23 H23 0.9500 .
C24 C25 1.377(8) .
C24 H24 0.9500 .
C25 C26 1.384(7) .
C25 H25 0.9500 .
C26 H26 0.9500 .
C27 C32 1.379(7) .
C27 C28 1.396(7) .
C28 C29 1.383(7) .
C28 H28 0.9500 .
C29 C30 1.378(9) .
C29 H29 0.9500 .
C30 C31 1.363(9) .
C30 H30 0.9500 .
C31 C32 1.377(8) .
C31 H31 0.9500 .
C32 H32 0.9500 .
C33 C34 1.518(8) .
C33 H33A 0.9800 .
C33 H33B 0.9800 .
C33 H33C 0.9800 .
C34 C35A 1.50(2) .
C34 C36 1.523(11) .
C34 C35 1.634(11) .
C34 C36A 1.74(2) .
C36 C37 1.403(17) .
C36 C39 1.637(11) .
C36A C39 1.46(2) .
C38 C39 1.561(11) .
C38A C39 1.69(3) .
C39 C40 1.471(12) .
C39 C40A 1.66(2) .
C41 C42 1.372(7) .
C41 C46 1.398(7) .
C42 C43 1.382(8) .
C42 H42 0.9500 .
C43 C44 1.388(9) .
C43 H43 0.9500 .
C44 C45 1.383(9) .
C44 H44 0.9500 .
C45 C46 1.377(8) .
C45 H45 0.9500 .
C46 H46 0.9500 .
C47 C48 1.394(6) 2_556
C47 C48 1.394(6) .
C48 C49 1.398(8) .
C48 H48 0.9500 .
C49 C50 1.343(8) .
C49 H49 0.9500 .
C50 C49 1.343(8) 2_556
C50 H50 0.9500 .
